data_4514592
loop_
_publ_author_name
'Wu, Tien-Lin'
'Lo, Shih-Han'
'Chang, Yu-Che'
'Huang, Min-Jie'
'Cheng, Chien-Hong'

_publ_section_title
;
 Steric Switching for Thermally Activated Delayed Fluorescence by
 Controlling the Dihedral Angles between Donor and Acceptor in Organoboron
 Emitters.
;
_journal_issue 11
_journal_name_full 'ACS applied materials &amp; interfaces'
_journal_page_first 10768
_journal_page_last 10776
_journal_paper_doi 10.1021/acsami.8b21568
_journal_volume 11
_journal_year 2019
_chemical_formula_sum 'C57 H50 B N3 O2'
_chemical_formula_weight 819.81
_space_group_crystal_system triclinic
_space_group_IT_number 2
_space_group_name_Hall '-P 1'
_space_group_name_H-M_alt 'P -1'
_symmetry_space_group_name_Hall '-P 1'
_symmetry_space_group_name_H-M 'P -1'
_atom_sites_solution_hydrogens geom
_audit_creation_method SHELXL-2014/6
_cell_angle_alpha 97.755(3)
_cell_angle_beta 110.714(2)
_cell_angle_gamma 100.074(2)
_cell_formula_units_Z 4
_cell_length_a 15.1298(9)
_cell_length_b 17.3309(11)
_cell_length_c 18.2494(11)
_cell_measurement_reflns_used 9990
_cell_measurement_temperature 100(2)
_cell_measurement_theta_max 26.2293
_cell_measurement_theta_min 2.2561
_cell_volume 4305.1(5)
_computing_cell_refinement 'SAINT V8.34A (Bruker AXS Inc., 2013)'
_computing_data_collection 'Bruker APEX2'
_computing_data_reduction 'SAINT V8.34A (Bruker AXS Inc., 2013)'
_computing_molecular_graphics 'Bruker SHELXTL'
_computing_publication_material 'Bruker SHELXTL'
_computing_structure_refinement 'SHELXL-2014/6 (Sheldrick, 2014)'
_diffrn_ambient_temperature 100(2)
_diffrn_detector_area_resol_mean 8.3333
_diffrn_measured_fraction_theta_full 0.999
_diffrn_measured_fraction_theta_max 0.996
_diffrn_measurement_device_type 'Bruker APEX-II CCD'
_diffrn_measurement_method '\f and \w scans'
_diffrn_radiation_type MoK\a
_diffrn_radiation_wavelength 0.71073
_diffrn_reflns_av_R_equivalents 0.0429
_diffrn_reflns_av_unetI/netI 0.0486
_diffrn_reflns_Laue_measured_fraction_full 0.999
_diffrn_reflns_Laue_measured_fraction_max 0.996
_diffrn_reflns_limit_h_max 16
_diffrn_reflns_limit_h_min -18
_diffrn_reflns_limit_k_max 21
_diffrn_reflns_limit_k_min -21
_diffrn_reflns_limit_l_max 22
_diffrn_reflns_limit_l_min -22
_diffrn_reflns_number 69681
_diffrn_reflns_point_group_measured_fraction_full 0.999
_diffrn_reflns_point_group_measured_fraction_max 0.996
_diffrn_reflns_theta_full 25.242
_diffrn_reflns_theta_max 26.437
_diffrn_reflns_theta_min 1.221
_exptl_absorpt_coefficient_mu 0.076
_exptl_absorpt_correction_T_max 0.9485
_exptl_absorpt_correction_T_min 0.8999
_exptl_absorpt_correction_type multi-scan
_exptl_absorpt_process_details 'SADABS V2014/4 (Bruker AXS Inc.)'
_exptl_crystal_colour yellow
_exptl_crystal_density_diffrn 1.265
_exptl_crystal_density_meas ?
_exptl_crystal_density_method 'not measured'
_exptl_crystal_description columnar
_exptl_crystal_F_000 1736
_exptl_crystal_size_max 0.15
_exptl_crystal_size_mid 0.06
_exptl_crystal_size_min 0.05
_refine_diff_density_max 0.631
_refine_diff_density_min -0.304
_refine_diff_density_rms 0.045
_refine_ls_extinction_method none
_refine_ls_goodness_of_fit_ref 1.020
_refine_ls_hydrogen_treatment constr
_refine_ls_matrix_type full
_refine_ls_number_parameters 1147
_refine_ls_number_reflns 17665
_refine_ls_number_restraints 0
_refine_ls_restrained_S_all 1.020
_refine_ls_R_factor_all 0.0780
_refine_ls_R_factor_gt 0.0477
_refine_ls_shift/su_max 0.001
_refine_ls_shift/su_mean 0.000
_refine_ls_structure_factor_coef Fsqd
_refine_ls_weighting_details 'w=1/[\s^2^(Fo^2^)+(0.0450P)^2^+1.3694P] where P=(Fo^2^+2Fc^2^)/3'
_refine_ls_weighting_scheme calc
_refine_ls_wR_factor_gt 0.1025
_refine_ls_wR_factor_ref 0.1180
_reflns_Friedel_coverage 0.000
_reflns_number_gt 12385
_reflns_number_total 17665
_reflns_threshold_expression 'I > 2\s(I)'
_cod_data_source_file am8b21568_si_005.cif
_cod_data_source_block 180601LT_0m_a
_cod_depositor_comments
;
The following automatic conversions were performed:

'_exptl_crystal_density_meas' value 'not measured' was changed to '?'
- the value is perceived as not measured.

Automatic conversion script
Id: cif_fix_values 4973 2017-02-22 13:04:09Z antanas 
;
_cod_database_code 4514592
_shelx_space_group_comment
;
The symmetry employed for this shelxl refinement is uniquely defined
by the following loop, which should always be used as a source of
symmetry information in preference to the above space-group names.
They are only intended as comments.
;
_shelxl_version_number 2014/6

loop_
_space_group_symop_operation_xyz
'x, y, z'
'-x, -y, -z'

loop_
_atom_site_label
_atom_site_type_symbol
_atom_site_fract_x
_atom_site_fract_y
_atom_site_fract_z
_atom_site_U_iso_or_equiv
_atom_site_adp_type
_atom_site_occupancy
_atom_site_site_symmetry_order
_atom_site_calc_flag
_atom_site_refinement_flags_posn
_atom_site_refinement_flags_adp
C1 C 0.26373(11) 0.36097(9) 0.32378(9) 0.0147(3) Uani 1 1 d . .
C2 C 0.30528(11) 0.29527(9) 0.31581(9) 0.0174(4) Uani 1 1 d . .
H2 H 0.2817 0.2468 0.3290 0.021 Uiso 1 1 calc R U
C3 C 0.37996(11) 0.30103(9) 0.28894(9) 0.0179(4) Uani 1 1 d . .
H3 H 0.4069 0.2562 0.2830 0.022 Uiso 1 1 calc R U
C4 C 0.41646(11) 0.37212(9) 0.27037(9) 0.0161(3) Uani 1 1 d . .
C5 C 0.37690(11) 0.43668(9) 0.27870(9) 0.0165(3) Uani 1 1 d . .
H5 H 0.4026 0.4851 0.2665 0.020 Uiso 1 1 calc R U
C6 C 0.29957(11) 0.43333(9) 0.30481(9) 0.0148(3) Uani 1 1 d . .
B1 B 0.25432(13) 0.50475(11) 0.31149(10) 0.0157(4) Uani 1 1 d . .
C8 C 0.16973(11) 0.49022(9) 0.33861(9) 0.0149(3) Uani 1 1 d . .
C9 C 0.12039(11) 0.55042(9) 0.34729(9) 0.0167(3) Uani 1 1 d . .
H9 H 0.1398 0.6004 0.3347 0.020 Uiso 1 1 calc R U
C10 C 0.04532(11) 0.53957(9) 0.37330(9) 0.0165(3) Uani 1 1 d . .
C11 C 0.01781(11) 0.46667(9) 0.39312(9) 0.0180(4) Uani 1 1 d . .
H11 H -0.0338 0.4587 0.4115 0.022 Uiso 1 1 calc R U
C12 C 0.06441(11) 0.40586(9) 0.38639(9) 0.0168(3) Uani 1 1 d . .
H12 H 0.0450 0.3567 0.4005 0.020 Uiso 1 1 calc R U
C13 C 0.14050(11) 0.41653(9) 0.35876(9) 0.0144(3) Uani 1 1 d . .
C14 C 0.15843(11) 0.28098(9) 0.37418(9) 0.0152(3) Uani 1 1 d . .
C15 C 0.19803(12) 0.27559(10) 0.45342(10) 0.0212(4) Uani 1 1 d . .
H15 H 0.2415 0.3209 0.4932 0.025 Uiso 1 1 calc R U
C16 C 0.17360(13) 0.20312(10) 0.47434(11) 0.0269(4) Uani 1 1 d . .
H16 H 0.2001 0.1988 0.5288 0.032 Uiso 1 1 calc R U
C17 C 0.11109(13) 0.13737(10) 0.41644(11) 0.0280(4) Uani 1 1 d . .
H17 H 0.0956 0.0876 0.4309 0.034 Uiso 1 1 calc R U
C18 C 0.07098(13) 0.14373(10) 0.33745(11) 0.0265(4) Uani 1 1 d . .
H18 H 0.0271 0.0986 0.2978 0.032 Uiso 1 1 calc R U
C19 C 0.09468(12) 0.21583(9) 0.31588(10) 0.0206(4) Uani 1 1 d . .
H19 H 0.0673 0.2204 0.2616 0.025 Uiso 1 1 calc R U
C20 C 0.47310(12) 0.38503(9) 0.16179(10) 0.0200(4) Uani 1 1 d . .
C21 C 0.37956(13) 0.37805(10) 0.10697(10) 0.0257(4) Uani 1 1 d . .
H21 H 0.3256 0.3652 0.1220 0.031 Uiso 1 1 calc R U
C22 C 0.36468(15) 0.38986(11) 0.03021(11) 0.0329(5) Uani 1 1 d . .
H22 H 0.3005 0.3856 -0.0068 0.040 Uiso 1 1 calc R U
C23 C 0.44188(16) 0.40772(11) 0.00716(11) 0.0358(5) Uani 1 1 d . .
H23 H 0.4311 0.4166 -0.0452 0.043 Uiso 1 1 calc R U
C24 C 0.53529(15) 0.41274(10) 0.06066(11) 0.0316(5) Uani 1 1 d . .
H24 H 0.5889 0.4246 0.0451 0.038 Uiso 1 1 calc R U
C25 C 0.54977(13) 0.40052(10) 0.13645(10) 0.0238(4) Uani 1 1 d . .
C26 C 0.66299(12) 0.43386(10) 0.26824(10) 0.0219(4) Uani 1 1 d . .
C27 C 0.75577(12) 0.47658(10) 0.31751(11) 0.0274(4) Uani 1 1 d . .
H27 H 0.8051 0.4853 0.2966 0.033 Uiso 1 1 calc R U
C28 C 0.77699(13) 0.50675(10) 0.39727(11) 0.0284(4) Uani 1 1 d . .
H28 H 0.8409 0.5365 0.4315 0.034 Uiso 1 1 calc R U
C29 C 0.70489(12) 0.49354(10) 0.42722(11) 0.0253(4) Uani 1 1 d . .
H29 H 0.7197 0.5135 0.4824 0.030 Uiso 1 1 calc R U
C30 C 0.61093(12) 0.45128(9) 0.37731(10) 0.0205(4) Uani 1 1 d . .
H30 H 0.5616 0.4432 0.3983 0.025 Uiso 1 1 calc R U
C31 C 0.58876(11) 0.42077(9) 0.29682(10) 0.0179(4) Uani 1 1 d . .
C32 C 0.04986(11) 0.66384(9) 0.45592(10) 0.0187(4) Uani 1 1 d . .
C33 C 0.12767(12) 0.65455(10) 0.51984(10) 0.0237(4) Uani 1 1 d . .
H33 H 0.1501 0.6068 0.5159 0.028 Uiso 1 1 calc R U
C34 C 0.17336(13) 0.71358(11) 0.58933(11) 0.0310(4) Uani 1 1 d . .
H34 H 0.2258 0.7057 0.6330 0.037 Uiso 1 1 calc R U
C35 C 0.14286(14) 0.78395(11) 0.59539(11) 0.0338(5) Uani 1 1 d . .
H35 H 0.1741 0.8245 0.6431 0.041 Uiso 1 1 calc R U
C36 C 0.06662(14) 0.79504(11) 0.53152(11) 0.0309(4) Uani 1 1 d . .
H36 H 0.0465 0.8439 0.5347 0.037 Uiso 1 1 calc R U
C37 C 0.01983(12) 0.73531(10) 0.46327(10) 0.0225(4) Uani 1 1 d . .
C38 C -0.08127(11) 0.70367(10) 0.32642(10) 0.0204(4) Uani 1 1 d . .
C39 C -0.13356(12) 0.73284(10) 0.26237(11) 0.0258(4) Uani 1 1 d . .
H39 H -0.1504 0.7826 0.2712 0.031 Uiso 1 1 calc R U
C40 C -0.16156(13) 0.68951(11) 0.18514(11) 0.0285(4) Uani 1 1 d . .
H40 H -0.1981 0.7091 0.1406 0.034 Uiso 1 1 calc R U
C41 C -0.13601(13) 0.61763(11) 0.17313(11) 0.0297(4) Uani 1 1 d . .
H41 H -0.1554 0.5875 0.1202 0.036 Uiso 1 1 calc R U
C42 C -0.08216(12) 0.58897(10) 0.23799(10) 0.0231(4) Uani 1 1 d . .
H42 H -0.0647 0.5395 0.2289 0.028 Uiso 1 1 calc R U
C43 C -0.05360(11) 0.63158(9) 0.31574(10) 0.0185(4) Uani 1 1 d . .
C44 C 0.29241(11) 0.58777(9) 0.29361(9) 0.0154(3) Uani 1 1 d . .
C45 C 0.36750(11) 0.64651(9) 0.35498(10) 0.0175(4) Uani 1 1 d . .
C46 C 0.39973(12) 0.72030(9) 0.33933(10) 0.0213(4) Uani 1 1 d . .
H46 H 0.4511 0.7595 0.3811 0.026 Uiso 1 1 calc R U
C47 C 0.35915(12) 0.73846(9) 0.26466(10) 0.0196(4) Uani 1 1 d . .
C48 C 0.28437(12) 0.68033(9) 0.20474(10) 0.0198(4) Uani 1 1 d . .
H48 H 0.2549 0.6920 0.1535 0.024 Uiso 1 1 calc R U
C49 C 0.25116(11) 0.60512(9) 0.21760(9) 0.0170(3) Uani 1 1 d . .
C50 C 0.41194(12) 0.63049(10) 0.43894(10) 0.0225(4) Uani 1 1 d . .
H50 H 0.3778 0.5751 0.4377 0.027 Uiso 1 1 calc R U
C51 C 0.51979(14) 0.63254(14) 0.46413(12) 0.0425(5) Uani 1 1 d . .
H51A H 0.5560 0.6869 0.4687 0.064 Uiso 1 1 calc R U
H51B H 0.5290 0.5949 0.4238 0.064 Uiso 1 1 calc R U
H51C H 0.5437 0.6171 0.5161 0.064 Uiso 1 1 calc R U
C52 C 0.39441(17) 0.68802(11) 0.49976(11) 0.0390(5) Uani 1 1 d . .
H52A H 0.4259 0.7431 0.5017 0.058 Uiso 1 1 calc R U
H52B H 0.4218 0.6754 0.5528 0.058 Uiso 1 1 calc R U
H52C H 0.3243 0.6827 0.4841 0.058 Uiso 1 1 calc R U
C53 C 0.39814(13) 0.82060(10) 0.25231(11) 0.0267(4) Uani 1 1 d . .
H53 H 0.4705 0.8338 0.2808 0.032 Uiso 1 1 calc R U
C54 C 0.37685(17) 0.82415(11) 0.16510(12) 0.0419(5) Uani 1 1 d . .
H54A H 0.3983 0.7812 0.1404 0.063 Uiso 1 1 calc R U
H54B H 0.4118 0.8762 0.1623 0.063 Uiso 1 1 calc R U
H54C H 0.3067 0.8173 0.1363 0.063 Uiso 1 1 calc R U
C55 C 0.36203(15) 0.88506(10) 0.29049(12) 0.0360(5) Uani 1 1 d . .
H55A H 0.2928 0.8792 0.2589 0.054 Uiso 1 1 calc R U
H55B H 0.3989 0.9381 0.2919 0.054 Uiso 1 1 calc R U
H55C H 0.3711 0.8795 0.3453 0.054 Uiso 1 1 calc R U
C56 C 0.17156(12) 0.54171(10) 0.14937(10) 0.0214(4) Uani 1 1 d . .
H56 H 0.1556 0.4942 0.1720 0.026 Uiso 1 1 calc R U
C57 C 0.20707(14) 0.51386(11) 0.08403(11) 0.0322(5) Uani 1 1 d . .
H57A H 0.2203 0.5584 0.0586 0.048 Uiso 1 1 calc R U
H57B H 0.1569 0.4694 0.0436 0.048 Uiso 1 1 calc R U
H57C H 0.2668 0.4959 0.1079 0.048 Uiso 1 1 calc R U
C7 C 0.07861(13) 0.56987(12) 0.11453(11) 0.0327(5) Uani 1 1 d . .
H7A H 0.0558 0.5853 0.1571 0.049 Uiso 1 1 calc R U
H7B H 0.0285 0.5263 0.0728 0.049 Uiso 1 1 calc R U
H7C H 0.0916 0.6162 0.0912 0.049 Uiso 1 1 calc R U
C59 C 0.83814(11) 1.09021(9) 0.15392(9) 0.0149(3) Uani 1 1 d . .
C60 C 0.91616(11) 1.10226(9) 0.12800(9) 0.0172(4) Uani 1 1 d . .
H60 H 0.9362 1.1520 0.1152 0.021 Uiso 1 1 calc R U
C61 C 0.96326(11) 1.04205(9) 0.12118(10) 0.0187(4) Uani 1 1 d . .
H61 H 1.0161 1.0510 0.1043 0.022 Uiso 1 1 calc R U
C62 C 0.93440(11) 0.96793(9) 0.13869(10) 0.0183(4) Uani 1 1 d . .
C63 C 0.85756(11) 0.95563(9) 0.16200(9) 0.0184(4) Uani 1 1 d . .
H63 H 0.8372 0.9049 0.1728 0.022 Uiso 1 1 calc R U
C64 C 0.80732(11) 1.01507(9) 0.17074(9) 0.0159(3) Uani 1 1 d . .
B2 B 0.71904(13) 0.99835(11) 0.19346(10) 0.0159(4) Uani 1 1 d . .
C66 C 0.67400(11) 1.06940(9) 0.20146(9) 0.0147(3) Uani 1 1 d . .
C67 C 0.59413(11) 1.06408(9) 0.22465(9) 0.0161(3) Uani 1 1 d . .
H67 H 0.5678 1.0149 0.2351 0.019 Uiso 1 1 calc R U
C68 C 0.55307(11) 1.12789(9) 0.23262(9) 0.0165(3) Uani 1 1 d . .
C69 C 0.59148(11) 1.20027(9) 0.21702(9) 0.0169(3) Uani 1 1 d . .
H69 H 0.5635 1.2446 0.2226 0.020 Uiso 1 1 calc R U
C70 C 0.66896(11) 1.20849(9) 0.19373(9) 0.0167(3) Uani 1 1 d . .
H70 H 0.6940 1.2581 0.1831 0.020 Uiso 1 1 calc R U
C71 C 0.71143(11) 1.14316(9) 0.18555(9) 0.0141(3) Uani 1 1 d . .
C72 C 0.82095(11) 1.22589(9) 0.14010(9) 0.0160(3) Uani 1 1 d . .
C73 C 0.77982(12) 1.23404(10) 0.06186(10) 0.0232(4) Uani 1 1 d . .
H73 H 0.7332 1.1904 0.0218 0.028 Uiso 1 1 calc R U
C74 C 0.80714(14) 1.30650(10) 0.04222(11) 0.0299(4) Uani 1 1 d . .
H74 H 0.7785 1.3128 -0.0114 0.036 Uiso 1 1 calc R U
C75 C 0.87576(13) 1.36963(10) 0.10023(11) 0.0270(4) Uani 1 1 d . .
H75 H 0.8942 1.4192 0.0864 0.032 Uiso 1 1 calc R U
C76 C 0.91748(12) 1.36082(10) 0.17812(10) 0.0243(4) Uani 1 1 d . .
H76 H 0.9654 1.4040 0.2178 0.029 Uiso 1 1 calc R U
C77 C 0.88945(11) 1.28882(9) 0.19857(10) 0.0195(4) Uani 1 1 d . .
H77 H 0.9172 1.2829 0.2524 0.023 Uiso 1 1 calc R U
C78 C 0.94927(11) 0.84978(10) 0.05712(10) 0.0199(4) Uani 1 1 d . .
C79 C 0.87740(12) 0.85834(10) -0.01180(10) 0.0248(4) Uani 1 1 d . .
H79 H 0.8480 0.9023 -0.0096 0.030 Uiso 1 1 calc R U
C80 C 0.84793(13) 0.80398(11) -0.08366(11) 0.0301(4) Uani 1 1 d . .
H80 H 0.7992 0.8114 -0.1303 0.036 Uiso 1 1 calc R U
C81 C 0.88872(14) 0.73905(11) -0.08830(11) 0.0330(5) Uani 1 1 d . .
H81 H 0.8686 0.7019 -0.1378 0.040 Uiso 1 1 calc R U
C82 C 0.95961(14) 0.72902(11) -0.01952(11) 0.0322(5) Uani 1 1 d . .
H82 H 0.9876 0.6842 -0.0217 0.039 Uiso 1 1 calc R U
C83 C 0.98953(12) 0.78350(10) 0.05160(11) 0.0242(4) Uani 1 1 d . .
C84 C 1.06948(12) 0.80948(10) 0.19202(10) 0.0232(4) Uani 1 1 d . .
C85 C 1.11756(12) 0.77972(11) 0.25732(11) 0.0279(4) Uani 1 1 d . .
H85 H 1.1407 0.7329 0.2498 0.033 Uiso 1 1 calc R U
C86 C 1.13222(13) 0.81766(11) 0.33349(11) 0.0292(4) Uani 1 1 d . .
H86 H 1.1655 0.7973 0.3785 0.035 Uiso 1 1 calc R U
C87 C 1.09816(13) 0.88562(11) 0.34389(11) 0.0299(4) Uani 1 1 d . .
H87 H 1.1085 0.9123 0.3963 0.036 Uiso 1 1 calc R U
C88 C 1.04889(12) 0.91501(10) 0.27784(11) 0.0267(4) Uani 1 1 d . .
H88 H 1.0260 0.9619 0.2857 0.032 Uiso 1 1 calc R U
C89 C 1.03260(11) 0.87720(10) 0.20079(10) 0.0206(4) Uani 1 1 d . .
C90 C 0.48186(12) 1.11287(9) 0.33363(10) 0.0204(4) Uani 1 1 d . .
C91 C 0.57002(13) 1.11537(10) 0.39397(10) 0.0247(4) Uani 1 1 d . .
H91 H 0.6281 1.1241 0.3840 0.030 Uiso 1 1 calc R U
C92 C 0.57353(15) 1.10506(10) 0.46902(11) 0.0311(4) Uani 1 1 d . .
H92 H 0.6341 1.1062 0.5099 0.037 Uiso 1 1 calc R U
C93 C 0.49026(15) 1.09316(11) 0.48504(12) 0.0333(5) Uani 1 1 d . .
H93 H 0.4935 1.0863 0.5366 0.040 Uiso 1 1 calc R U
C94 C 0.40198(15) 1.09135(10) 0.42561(12) 0.0319(5) Uani 1 1 d . .
H94 H 0.3441 1.0832 0.4360 0.038 Uiso 1 1 calc R U
C95 C 0.39891(13) 1.10149(10) 0.35147(11) 0.0244(4) Uani 1 1 d . .
C96 C 0.29962(12) 1.06104(10) 0.21708(11) 0.0239(4) Uani 1 1 d . .
C97 C 0.21091(13) 1.01256(11) 0.16611(12) 0.0299(4) Uani 1 1 d . .
H97 H 0.1583 1.0037 0.1833 0.036 Uiso 1 1 calc R U
C98 C 0.19871(13) 0.97673(11) 0.08982(12) 0.0327(5) Uani 1 1 d . .
H98 H 0.1375 0.9432 0.0541 0.039 Uiso 1 1 calc R U
C99 C 0.27576(13) 0.98969(10) 0.06551(11) 0.0287(4) Uani 1 1 d . .
H99 H 0.2669 0.9661 0.0125 0.034 Uiso 1 1 calc R U
C100 C 0.36599(12) 1.03700(10) 0.11794(10) 0.0217(4) Uani 1 1 d . .
H100 H 0.4189 1.0449 0.1010 0.026 Uiso 1 1 calc R U
C101 C 0.37937(11) 1.07279(9) 0.19493(10) 0.0188(4) Uani 1 1 d . .
C102 C 0.67897(11) 0.91242(9) 0.20453(9) 0.0157(3) Uani 1 1 d . .
C103 C 0.62749(11) 0.85007(9) 0.13589(10) 0.0179(4) Uani 1 1 d . .
C104 C 0.60191(12) 0.77215(10) 0.14508(10) 0.0236(4) Uani 1 1 d . .
H104 H 0.5678 0.7305 0.0985 0.028 Uiso 1 1 calc R U
C105 C 0.62447(12) 0.75291(10) 0.22002(10) 0.0234(4) Uani 1 1 d . .
C106 C 0.67114(12) 0.81517(10) 0.28677(10) 0.0223(4) Uani 1 1 d . .
H106 H 0.6845 0.8036 0.3385 0.027 Uiso 1 1 calc R U
C107 C 0.69920(11) 0.89450(9) 0.28052(10) 0.0185(4) Uani 1 1 d . .
C108 C 0.59846(12) 0.86867(9) 0.05256(10) 0.0198(4) Uani 1 1 d . .
H108 H 0.6397 0.9226 0.0580 0.024 Uiso 1 1 calc R U
C109 C 0.61644(15) 0.80928(11) -0.00663(11) 0.0316(4) Uani 1 1 d . .
H10A H 0.6843 0.8053 0.0157 0.047 Uiso 1 1 calc R U
H10B H 0.6036 0.8277 -0.0570 0.047 Uiso 1 1 calc R U
H10C H 0.5730 0.7565 -0.0168 0.047 Uiso 1 1 calc R U
C110 C 0.49297(13) 0.87462(13) 0.02078(11) 0.0353(5) Uani 1 1 d . .
H11A H 0.4504 0.8227 0.0151 0.053 Uiso 1 1 calc R U
H11B H 0.4765 0.8894 -0.0316 0.053 Uiso 1 1 calc R U
H11C H 0.4841 0.9156 0.0584 0.053 Uiso 1 1 calc R U
C111 C 0.60398(14) 0.66464(10) 0.22556(11) 0.0320(5) Uani 1 1 d . .
H111 H 0.6401 0.6382 0.1971 0.038 Uiso 1 1 calc R U
C112 C 0.49629(13) 0.62206(10) 0.18012(12) 0.0305(4) Uani 1 1 d . .
H11D H 0.4883 0.5641 0.1759 0.046 Uiso 1 1 calc R U
H11E H 0.4734 0.6335 0.1263 0.046 Uiso 1 1 calc R U
H11F H 0.4582 0.6414 0.2091 0.046 Uiso 1 1 calc R U
C113 C 0.64177(15) 0.65119(11) 0.30880(12) 0.0391(5) Uani 1 1 d . .
H11G H 0.7123 0.6736 0.3338 0.059 Uiso 1 1 calc R U
H11H H 0.6277 0.5935 0.3073 0.059 Uiso 1 1 calc R U
H11I H 0.6102 0.6776 0.3400 0.059 Uiso 1 1 calc R U
C114 C 0.75734(12) 0.95955(10) 0.35583(10) 0.0230(4) Uani 1 1 d . .
H114 H 0.7573 1.0123 0.3394 0.028 Uiso 1 1 calc R U
C65 C 0.71251(15) 0.95957(11) 0.41860(11) 0.0332(5) Uani 1 1 d . .
H65A H 0.6450 0.9641 0.3947 0.050 Uiso 1 1 calc R U
H65B H 0.7499 1.0052 0.4637 0.050 Uiso 1 1 calc R U
H65C H 0.7137 0.9095 0.4378 0.050 Uiso 1 1 calc R U
C58 C 0.86359(13) 0.95414(11) 0.39103(11) 0.0310(4) Uani 1 1 d . .
H58A H 0.8664 0.9019 0.4055 0.046 Uiso 1 1 calc R U
H58B H 0.8999 0.9970 0.4390 0.046 Uiso 1 1 calc R U
H58C H 0.8925 0.9600 0.3512 0.046 Uiso 1 1 calc R U
N1 N 0.18770(9) 0.35488(7) 0.35122(8) 0.0148(3) Uani 1 1 d . .
N2 N 0.49471(9) 0.37689(8) 0.24217(8) 0.0174(3) Uani 1 1 d . .
N3 N -0.00042(9) 0.60430(8) 0.38442(8) 0.0182(3) Uani 1 1 d . .
N4 N 0.79018(9) 1.15130(7) 0.16130(8) 0.0150(3) Uani 1 1 d . .
N5 N 0.98433(9) 0.90506(8) 0.13122(8) 0.0197(3) Uani 1 1 d . .
N6 N 0.46929(9) 1.12008(8) 0.25393(8) 0.0179(3) Uani 1 1 d . .
O1 O 0.64392(9) 0.40313(7) 0.18842(7) 0.0279(3) Uani 1 1 d . .
O2 O -0.05904(9) 0.74798(7) 0.40251(7) 0.0283(3) Uani 1 1 d . .
O3 O 1.06276(9) 0.77189(8) 0.11756(7) 0.0325(3) Uani 1 1 d . .
O4 O 0.30937(9) 1.09904(7) 0.29242(8) 0.0292(3) Uani 1 1 d . .

loop_
_atom_site_aniso_label
_atom_site_aniso_U_11
_atom_site_aniso_U_22
_atom_site_aniso_U_33
_atom_site_aniso_U_23
_atom_site_aniso_U_13
_atom_site_aniso_U_12
C1 0.0141(8) 0.0143(8) 0.0128(8) 0.0015(6) 0.0030(6) 0.0022(6)
C2 0.0184(8) 0.0123(8) 0.0221(9) 0.0064(7) 0.0083(7) 0.0024(6)
C3 0.0210(9) 0.0131(8) 0.0204(9) 0.0045(7) 0.0074(7) 0.0066(7)
C4 0.0162(8) 0.0162(8) 0.0155(8) 0.0024(7) 0.0063(6) 0.0036(6)
C5 0.0162(8) 0.0142(8) 0.0186(9) 0.0053(7) 0.0062(7) 0.0022(6)
C6 0.0154(8) 0.0132(8) 0.0140(8) 0.0030(6) 0.0043(6) 0.0019(6)
B1 0.0174(9) 0.0154(9) 0.0112(9) 0.0021(7) 0.0026(7) 0.0035(7)
C8 0.0169(8) 0.0122(8) 0.0141(8) 0.0029(6) 0.0046(6) 0.0026(6)
C9 0.0183(8) 0.0130(8) 0.0175(9) 0.0041(7) 0.0060(7) 0.0022(6)
C10 0.0172(8) 0.0151(8) 0.0157(8) 0.0015(7) 0.0053(6) 0.0043(6)
C11 0.0167(8) 0.0193(8) 0.0184(9) 0.0043(7) 0.0084(7) 0.0018(7)
C12 0.0168(8) 0.0145(8) 0.0174(8) 0.0044(7) 0.0057(7) 0.0008(6)
C13 0.0146(8) 0.0139(8) 0.0121(8) 0.0016(6) 0.0026(6) 0.0034(6)
C14 0.0155(8) 0.0122(8) 0.0210(9) 0.0061(7) 0.0095(7) 0.0041(6)
C15 0.0218(9) 0.0182(9) 0.0215(9) 0.0050(7) 0.0062(7) 0.0035(7)
C16 0.0322(10) 0.0250(10) 0.0234(10) 0.0121(8) 0.0081(8) 0.0065(8)
C17 0.0347(10) 0.0172(9) 0.0331(11) 0.0124(8) 0.0136(8) 0.0026(8)
C18 0.0317(10) 0.0136(8) 0.0290(10) 0.0027(7) 0.0094(8) -0.0013(7)
C19 0.0231(9) 0.0173(8) 0.0197(9) 0.0051(7) 0.0064(7) 0.0037(7)
C20 0.0285(9) 0.0122(8) 0.0220(9) 0.0029(7) 0.0124(7) 0.0066(7)
C21 0.0331(10) 0.0217(9) 0.0219(10) 0.0002(7) 0.0094(8) 0.0117(8)
C22 0.0478(12) 0.0257(10) 0.0223(10) 0.0014(8) 0.0071(9) 0.0179(9)
C23 0.0679(15) 0.0212(10) 0.0228(10) 0.0057(8) 0.0200(10) 0.0158(9)
C24 0.0541(13) 0.0179(9) 0.0316(11) 0.0048(8) 0.0277(10) 0.0072(9)
C25 0.0337(10) 0.0143(8) 0.0274(10) 0.0041(7) 0.0170(8) 0.0053(7)
C26 0.0259(9) 0.0183(9) 0.0286(10) 0.0080(7) 0.0159(8) 0.0091(7)
C27 0.0193(9) 0.0250(10) 0.0422(12) 0.0103(9) 0.0156(8) 0.0055(7)
C28 0.0192(9) 0.0246(10) 0.0360(11) 0.0095(8) 0.0041(8) 0.0038(7)
C29 0.0258(10) 0.0240(9) 0.0241(10) 0.0101(8) 0.0050(8) 0.0067(7)
C30 0.0216(9) 0.0183(8) 0.0237(9) 0.0095(7) 0.0091(7) 0.0059(7)
C31 0.0188(8) 0.0120(8) 0.0254(9) 0.0078(7) 0.0090(7) 0.0059(6)
C32 0.0202(9) 0.0174(8) 0.0210(9) 0.0048(7) 0.0114(7) 0.0030(7)
C33 0.0252(9) 0.0229(9) 0.0253(10) 0.0067(8) 0.0112(8) 0.0069(7)
C34 0.0305(10) 0.0320(11) 0.0232(10) 0.0036(8) 0.0037(8) 0.0055(8)
C35 0.0415(12) 0.0272(10) 0.0233(10) -0.0042(8) 0.0071(9) 0.0039(9)
C36 0.0401(11) 0.0215(9) 0.0300(11) 0.0002(8) 0.0134(9) 0.0087(8)
C37 0.0245(9) 0.0227(9) 0.0223(9) 0.0049(7) 0.0105(7) 0.0075(7)
C38 0.0191(9) 0.0183(8) 0.0231(9) 0.0014(7) 0.0085(7) 0.0040(7)
C39 0.0232(9) 0.0222(9) 0.0331(11) 0.0067(8) 0.0096(8) 0.0099(7)
C40 0.0254(10) 0.0305(10) 0.0278(10) 0.0098(8) 0.0047(8) 0.0113(8)
C41 0.0289(10) 0.0320(10) 0.0224(10) 0.0019(8) 0.0037(8) 0.0089(8)
C42 0.0239(9) 0.0212(9) 0.0245(10) 0.0024(7) 0.0094(7) 0.0081(7)
C43 0.0159(8) 0.0171(8) 0.0246(9) 0.0061(7) 0.0094(7) 0.0044(6)
C44 0.0163(8) 0.0135(8) 0.0203(9) 0.0047(7) 0.0103(7) 0.0055(6)
C45 0.0199(8) 0.0139(8) 0.0213(9) 0.0047(7) 0.0100(7) 0.0054(6)
C46 0.0244(9) 0.0144(8) 0.0227(9) 0.0023(7) 0.0084(7) 0.0015(7)
C47 0.0234(9) 0.0146(8) 0.0260(9) 0.0076(7) 0.0140(7) 0.0059(7)
C48 0.0242(9) 0.0179(8) 0.0225(9) 0.0091(7) 0.0118(7) 0.0087(7)
C49 0.0185(8) 0.0152(8) 0.0208(9) 0.0059(7) 0.0101(7) 0.0055(6)
C50 0.0273(9) 0.0158(8) 0.0202(9) 0.0043(7) 0.0064(7) 0.0001(7)
C51 0.0323(11) 0.0607(15) 0.0300(11) 0.0169(10) 0.0039(9) 0.0114(10)
C52 0.0702(15) 0.0288(11) 0.0274(11) 0.0110(9) 0.0260(10) 0.0167(10)
C53 0.0306(10) 0.0168(9) 0.0331(11) 0.0093(8) 0.0127(8) 0.0029(7)
C54 0.0695(15) 0.0239(10) 0.0405(12) 0.0162(9) 0.0306(11) 0.0053(10)
C55 0.0521(13) 0.0181(9) 0.0368(12) 0.0088(8) 0.0155(10) 0.0078(9)
C56 0.0262(9) 0.0160(8) 0.0192(9) 0.0061(7) 0.0062(7) 0.0019(7)
C57 0.0366(11) 0.0252(10) 0.0289(11) -0.0019(8) 0.0080(8) 0.0087(8)
C7 0.0239(10) 0.0369(11) 0.0292(11) -0.0014(9) 0.0051(8) 0.0044(8)
C59 0.0149(8) 0.0134(8) 0.0131(8) 0.0018(6) 0.0024(6) 0.0021(6)
C60 0.0165(8) 0.0145(8) 0.0187(9) 0.0047(7) 0.0056(7) 0.0008(6)
C61 0.0150(8) 0.0187(8) 0.0216(9) 0.0033(7) 0.0075(7) 0.0018(6)
C62 0.0157(8) 0.0155(8) 0.0224(9) 0.0026(7) 0.0060(7) 0.0047(6)
C63 0.0181(8) 0.0139(8) 0.0216(9) 0.0040(7) 0.0064(7) 0.0019(6)
C64 0.0166(8) 0.0133(8) 0.0163(8) 0.0023(6) 0.0053(6) 0.0028(6)
B2 0.0182(9) 0.0146(9) 0.0110(9) 0.0021(7) 0.0021(7) 0.0023(7)
C66 0.0155(8) 0.0131(8) 0.0131(8) 0.0020(6) 0.0033(6) 0.0026(6)
C67 0.0186(8) 0.0122(8) 0.0163(8) 0.0035(6) 0.0065(7) 0.0010(6)
C68 0.0159(8) 0.0163(8) 0.0168(8) 0.0027(7) 0.0062(6) 0.0032(6)
C69 0.0183(8) 0.0130(8) 0.0185(9) 0.0025(7) 0.0058(7) 0.0051(6)
C70 0.0184(8) 0.0122(8) 0.0182(8) 0.0041(7) 0.0062(7) 0.0017(6)
C71 0.0131(8) 0.0142(8) 0.0120(8) 0.0022(6) 0.0019(6) 0.0024(6)
C72 0.0165(8) 0.0133(8) 0.0215(9) 0.0058(7) 0.0098(7) 0.0047(6)
C73 0.0259(9) 0.0176(9) 0.0210(9) 0.0035(7) 0.0060(7) -0.0001(7)
C74 0.0407(11) 0.0251(10) 0.0215(10) 0.0104(8) 0.0095(8) 0.0030(8)
C75 0.0334(10) 0.0168(9) 0.0316(10) 0.0104(8) 0.0136(8) 0.0014(7)
C76 0.0258(9) 0.0139(8) 0.0268(10) 0.0028(7) 0.0056(8) -0.0007(7)
C77 0.0215(9) 0.0166(8) 0.0187(9) 0.0041(7) 0.0059(7) 0.0040(7)
C78 0.0181(8) 0.0182(8) 0.0257(9) 0.0043(7) 0.0122(7) 0.0020(7)
C79 0.0249(9) 0.0211(9) 0.0299(10) 0.0064(8) 0.0114(8) 0.0071(7)
C80 0.0316(10) 0.0296(10) 0.0268(10) 0.0058(8) 0.0090(8) 0.0071(8)
C81 0.0438(12) 0.0273(10) 0.0283(11) 0.0010(8) 0.0168(9) 0.0073(9)
C82 0.0436(12) 0.0240(10) 0.0356(11) 0.0062(9) 0.0197(9) 0.0156(9)
C83 0.0257(9) 0.0243(9) 0.0285(10) 0.0086(8) 0.0141(8) 0.0105(7)
C84 0.0212(9) 0.0220(9) 0.0283(10) 0.0048(8) 0.0113(7) 0.0069(7)
C85 0.0254(10) 0.0247(10) 0.0367(11) 0.0100(8) 0.0123(8) 0.0109(8)
C86 0.0258(10) 0.0299(10) 0.0309(11) 0.0118(9) 0.0071(8) 0.0086(8)
C87 0.0330(10) 0.0289(10) 0.0263(10) 0.0044(8) 0.0094(8) 0.0089(8)
C88 0.0276(10) 0.0196(9) 0.0312(11) 0.0039(8) 0.0092(8) 0.0073(7)
C89 0.0168(8) 0.0180(8) 0.0281(10) 0.0073(7) 0.0098(7) 0.0030(7)
C90 0.0308(10) 0.0107(8) 0.0238(9) 0.0027(7) 0.0155(8) 0.0055(7)
C91 0.0324(10) 0.0181(9) 0.0252(10) 0.0018(7) 0.0138(8) 0.0064(7)
C92 0.0437(12) 0.0218(10) 0.0257(10) 0.0029(8) 0.0119(9) 0.0077(8)
C93 0.0563(13) 0.0217(10) 0.0275(11) 0.0045(8) 0.0247(10) 0.0059(9)
C94 0.0451(12) 0.0193(9) 0.0418(12) 0.0057(9) 0.0309(10) 0.0043(8)
C95 0.0312(10) 0.0163(9) 0.0325(10) 0.0058(8) 0.0190(8) 0.0080(7)
C96 0.0241(9) 0.0198(9) 0.0343(11) 0.0133(8) 0.0140(8) 0.0098(7)
C97 0.0200(9) 0.0307(10) 0.0436(12) 0.0212(9) 0.0122(8) 0.0078(8)
C98 0.0189(9) 0.0315(10) 0.0394(12) 0.0173(9) 0.0007(8) 0.0001(8)
C99 0.0272(10) 0.0262(10) 0.0271(10) 0.0110(8) 0.0025(8) 0.0050(8)
C100 0.0197(9) 0.0211(9) 0.0262(10) 0.0105(7) 0.0085(7) 0.0065(7)
C101 0.0183(8) 0.0138(8) 0.0272(10) 0.0100(7) 0.0095(7) 0.0053(6)
C102 0.0150(8) 0.0145(8) 0.0200(9) 0.0040(7) 0.0087(7) 0.0049(6)
C103 0.0155(8) 0.0162(8) 0.0221(9) 0.0055(7) 0.0068(7) 0.0035(6)
C104 0.0268(9) 0.0159(8) 0.0217(9) 0.0025(7) 0.0041(7) 0.0017(7)
C105 0.0249(9) 0.0163(9) 0.0268(10) 0.0078(7) 0.0076(8) 0.0019(7)
C106 0.0264(9) 0.0203(9) 0.0216(9) 0.0103(7) 0.0086(7) 0.0060(7)
C107 0.0188(8) 0.0155(8) 0.0224(9) 0.0054(7) 0.0085(7) 0.0051(6)
C108 0.0239(9) 0.0133(8) 0.0192(9) 0.0036(7) 0.0066(7) 0.0007(7)
C109 0.0490(12) 0.0242(10) 0.0290(11) 0.0113(8) 0.0208(9) 0.0111(9)
C110 0.0315(11) 0.0523(13) 0.0247(10) 0.0149(9) 0.0088(8) 0.0157(9)
C111 0.0395(11) 0.0191(9) 0.0354(11) 0.0083(8) 0.0131(9) 0.0028(8)
C112 0.0352(11) 0.0160(9) 0.0450(12) 0.0084(8) 0.0218(9) 0.0030(8)
C113 0.0509(13) 0.0208(10) 0.0479(13) 0.0193(9) 0.0178(10) 0.0080(9)
C114 0.0337(10) 0.0159(8) 0.0185(9) 0.0070(7) 0.0077(7) 0.0061(7)
C65 0.0460(12) 0.0306(11) 0.0271(10) 0.0063(8) 0.0154(9) 0.0170(9)
C58 0.0323(10) 0.0289(10) 0.0229(10) 0.0025(8) 0.0054(8) -0.0010(8)
N1 0.0168(7) 0.0111(6) 0.0180(7) 0.0047(5) 0.0079(6) 0.0032(5)
N2 0.0194(7) 0.0164(7) 0.0193(7) 0.0052(6) 0.0102(6) 0.0052(6)
N3 0.0199(7) 0.0163(7) 0.0196(7) 0.0031(6) 0.0084(6) 0.0063(6)
N4 0.0158(7) 0.0120(6) 0.0176(7) 0.0048(5) 0.0067(5) 0.0023(5)
N5 0.0183(7) 0.0167(7) 0.0255(8) 0.0044(6) 0.0090(6) 0.0069(6)
N6 0.0173(7) 0.0171(7) 0.0229(8) 0.0055(6) 0.0114(6) 0.0045(5)
O1 0.0288(7) 0.0273(7) 0.0339(7) 0.0043(6) 0.0204(6) 0.0063(5)
O2 0.0334(7) 0.0275(7) 0.0252(7) 0.0017(5) 0.0097(6) 0.0167(6)
O3 0.0385(8) 0.0365(8) 0.0291(7) 0.0072(6) 0.0131(6) 0.0254(6)
O4 0.0283(7) 0.0291(7) 0.0407(8) 0.0107(6) 0.0224(6) 0.0114(5)

loop_
_atom_type_symbol
_atom_type_description
_atom_type_scat_dispersion_real
_atom_type_scat_dispersion_imag
_atom_type_scat_source
C C 0.0033 0.0016 'International Tables Vol C Tables 4.2.6.8 and 6.1.1.4'
H H 0.0000 0.0000 'International Tables Vol C Tables 4.2.6.8 and 6.1.1.4'
B B 0.0013 0.0007 'International Tables Vol C Tables 4.2.6.8 and 6.1.1.4'
N N 0.0061 0.0033 'International Tables Vol C Tables 4.2.6.8 and 6.1.1.4'
O O 0.0106 0.0060 'International Tables Vol C Tables 4.2.6.8 and 6.1.1.4'

loop_
_geom_angle_atom_site_label_1
_geom_angle_atom_site_label_2
_geom_angle_atom_site_label_3
_geom_angle
N1 C1 C2 120.07(14)
N1 C1 C6 120.10(14)
C2 C1 C6 119.83(15)
C3 C2 C1 120.24(14)
C3 C2 H2 119.9
C1 C2 H2 119.9
C2 C3 C4 120.62(15)
C2 C3 H3 119.7
C4 C3 H3 119.7
C5 C4 C3 119.45(15)
C5 C4 N2 120.79(14)
C3 C4 N2 119.76(14)
C4 C5 C6 122.02(15)
C4 C5 H5 119.0
C6 C5 H5 119.0
C5 C6 C1 117.83(14)
C5 C6 B1 121.47(14)
C1 C6 B1 120.69(15)
C8 B1 C6 114.63(14)
C8 B1 C44 122.01(14)
C6 B1 C44 123.35(15)
C9 C8 C13 117.89(15)
C9 C8 B1 121.20(14)
C13 C8 B1 120.88(14)
C10 C9 C8 122.43(15)
C10 C9 H9 118.8
C8 C9 H9 118.8
C9 C10 C11 118.82(15)
C9 C10 N3 120.38(14)
C11 C10 N3 120.69(15)
C12 C11 C10 121.08(16)
C12 C11 H11 119.5
C10 C11 H11 119.5
C11 C12 C13 120.14(15)
C11 C12 H12 119.9
C13 C12 H12 119.9
N1 C13 C12 120.49(14)
N1 C13 C8 119.89(14)
C12 C13 C8 119.62(14)
C15 C14 C19 121.07(15)
C15 C14 N1 119.45(13)
C19 C14 N1 119.42(14)
C14 C15 C16 119.12(15)
C14 C15 H15 120.4
C16 C15 H15 120.4
C17 C16 C15 120.29(16)
C17 C16 H16 119.9
C15 C16 H16 119.9
C16 C17 C18 120.07(16)
C16 C17 H17 120.0
C18 C17 H17 120.0
C17 C18 C19 120.14(16)
C17 C18 H18 119.9
C19 C18 H18 119.9
C14 C19 C18 119.30(15)
C14 C19 H19 120.3
C18 C19 H19 120.3
C21 C20 C25 118.23(16)
C21 C20 N2 123.52(16)
C25 C20 N2 118.25(15)
C20 C21 C22 120.09(18)
C20 C21 H21 120.0
C22 C21 H21 120.0
C23 C22 C21 120.72(18)
C23 C22 H22 119.6
C21 C22 H22 119.6
C22 C23 C24 119.70(18)
C22 C23 H23 120.1
C24 C23 H23 120.1
C25 C24 C23 119.47(19)
C25 C24 H24 120.3
C23 C24 H24 120.3
C24 C25 C20 121.71(17)
C24 C25 O1 118.52(17)
C20 C25 O1 119.77(15)
C27 C26 O1 118.66(16)
C27 C26 C31 121.48(16)
O1 C26 C31 119.86(15)
C26 C27 C28 119.83(17)
C26 C27 H27 120.1
C28 C27 H27 120.1
C27 C28 C29 119.72(16)
C27 C28 H28 120.1
C29 C28 H28 120.1
C28 C29 C30 120.48(17)
C28 C29 H29 119.8
C30 C29 H29 119.8
C29 C30 C31 120.24(17)
C29 C30 H30 119.9
C31 C30 H30 119.9
C30 C31 C26 118.23(15)
C30 C31 N2 123.56(15)
C26 C31 N2 118.20(15)
C33 C32 C37 117.91(15)
C33 C32 N3 123.03(15)
C37 C32 N3 119.06(14)
C34 C33 C32 121.11(16)
C34 C33 H33 119.4
C32 C33 H33 119.4
C35 C34 C33 120.14(17)
C35 C34 H34 119.9
C33 C34 H34 119.9
C34 C35 C36 119.58(17)
C34 C35 H35 120.2
C36 C35 H35 120.2
C37 C36 C35 120.05(17)
C37 C36 H36 120.0
C35 C36 H36 120.0
C36 C37 O2 117.71(15)
C36 C37 C32 121.18(16)
O2 C37 C32 121.10(14)
C39 C38 O2 117.15(15)
C39 C38 C43 121.73(16)
O2 C38 C43 121.11(14)
C38 C39 C40 119.78(16)
C38 C39 H39 120.1
C40 C39 H39 120.1
C41 C40 C39 119.52(16)
C41 C40 H40 120.2
C39 C40 H40 120.2
C40 C41 C42 120.44(17)
C40 C41 H41 119.8
C42 C41 H41 119.8
C43 C42 C41 120.79(16)
C43 C42 H42 119.6
C41 C42 H42 119.6
C42 C43 C38 117.73(15)
C42 C43 N3 123.24(14)
C38 C43 N3 119.00(15)
C45 C44 C49 119.02(14)
C45 C44 B1 119.73(14)
C49 C44 B1 121.23(13)
C46 C45 C44 119.56(15)
C46 C45 C50 120.07(14)
C44 C45 C50 120.36(14)
C47 C46 C45 122.03(15)
C47 C46 H46 119.0
C45 C46 H46 119.0
C48 C47 C46 117.93(15)
C48 C47 C53 123.15(15)
C46 C47 C53 118.92(15)
C47 C48 C49 121.79(15)
C47 C48 H48 119.1
C49 C48 H48 119.1
C48 C49 C44 119.65(14)
C48 C49 C56 120.25(14)
C44 C49 C56 120.09(14)
C52 C50 C51 111.19(16)
C52 C50 C45 111.04(14)
C51 C50 C45 112.33(15)
C52 C50 H50 107.3
C51 C50 H50 107.3
C45 C50 H50 107.3
C50 C51 H51A 109.5
C50 C51 H51B 109.5
H51A C51 H51B 109.5
C50 C51 H51C 109.5
H51A C51 H51C 109.5
H51B C51 H51C 109.5
C50 C52 H52A 109.5
C50 C52 H52B 109.5
H52A C52 H52B 109.5
C50 C52 H52C 109.5
H52A C52 H52C 109.5
H52B C52 H52C 109.5
C55 C53 C54 110.00(15)
C55 C53 C47 111.42(15)
C54 C53 C47 114.11(15)
C55 C53 H53 107.0
C54 C53 H53 107.0
C47 C53 H53 107.0
C53 C54 H54A 109.5
C53 C54 H54B 109.5
H54A C54 H54B 109.5
C53 C54 H54C 109.5
H54A C54 H54C 109.5
H54B C54 H54C 109.5
C53 C55 H55A 109.5
C53 C55 H55B 109.5
H55A C55 H55B 109.5
C53 C55 H55C 109.5
H55A C55 H55C 109.5
H55B C55 H55C 109.5
C7 C56 C49 112.34(14)
C7 C56 C57 111.01(14)
C49 C56 C57 111.20(14)
C7 C56 H56 107.3
C49 C56 H56 107.3
C57 C56 H56 107.3
C56 C57 H57A 109.5
C56 C57 H57B 109.5
H57A C57 H57B 109.5
C56 C57 H57C 109.5
H57A C57 H57C 109.5
H57B C57 H57C 109.5
C56 C7 H7A 109.5
C56 C7 H7B 109.5
H7A C7 H7B 109.5
C56 C7 H7C 109.5
H7A C7 H7C 109.5
H7B C7 H7C 109.5
N4 C59 C60 120.49(14)
N4 C59 C64 120.16(14)
C60 C59 C64 119.33(14)
C61 C60 C59 120.20(15)
C61 C60 H60 119.9
C59 C60 H60 119.9
C60 C61 C62 121.03(16)
C60 C61 H61 119.5
C62 C61 H61 119.5
C63 C62 C61 118.79(15)
C63 C62 N5 120.65(14)
C61 C62 N5 120.56(15)
C62 C63 C64 122.71(15)
C62 C63 H63 118.6
C64 C63 H63 118.6
C63 C64 C59 117.93(15)
C63 C64 B2 121.45(14)
C59 C64 B2 120.55(14)
C66 B2 C64 114.75(14)
C66 B2 C102 124.65(15)
C64 B2 C102 120.57(14)
C67 C66 C71 117.89(14)
C67 C66 B2 121.42(14)
C71 C66 B2 120.70(15)
C68 C67 C66 122.07(14)
C68 C67 H67 119.0
C66 C67 H67 119.0
C67 C68 C69 119.10(15)
C67 C68 N6 120.96(14)
C69 C68 N6 119.90(14)
C70 C69 C68 121.16(15)
C70 C69 H69 119.4
C68 C69 H69 119.4
C69 C70 C71 119.95(14)
C69 C70 H70 120.0
C71 C70 H70 120.0
N4 C71 C70 120.03(14)
N4 C71 C66 120.14(14)
C70 C71 C66 119.83(15)
C73 C72 C77 120.70(15)
C73 C72 N4 119.47(14)
C77 C72 N4 119.82(14)
C72 C73 C74 119.35(15)
C72 C73 H73 120.3
C74 C73 H73 120.3
C75 C74 C73 120.33(16)
C75 C74 H74 119.8
C73 C74 H74 119.8
C76 C75 C74 120.06(16)
C76 C75 H75 120.0
C74 C75 H75 120.0
C75 C76 C77 119.99(15)
C75 C76 H76 120.0
C77 C76 H76 120.0
C72 C77 C76 119.56(15)
C72 C77 H77 120.2
C76 C77 H77 120.2
C79 C78 C83 117.66(16)
C79 C78 N5 123.30(15)
C83 C78 N5 119.04(15)
C80 C79 C78 121.08(16)
C80 C79 H79 119.5
C78 C79 H79 119.5
C81 C80 C79 120.62(17)
C81 C80 H80 119.7
C79 C80 H80 119.7
C80 C81 C82 118.93(17)
C80 C81 H81 120.5
C82 C81 H81 120.5
C83 C82 C81 120.39(17)
C83 C82 H82 119.8
C81 C82 H82 119.8
C82 C83 O3 117.83(15)
C82 C83 C78 121.32(16)
O3 C83 C78 120.83(15)
C85 C84 O3 117.46(15)
C85 C84 C89 121.39(17)
O3 C84 C89 121.09(15)
C86 C85 C84 120.19(17)
C86 C85 H85 119.9
C84 C85 H85 119.9
C85 C86 C87 119.53(17)
C85 C86 H86 120.2
C87 C86 H86 120.2
C86 C87 C88 120.12(18)
C86 C87 H87 119.9
C88 C87 H87 119.9
C89 C88 C87 121.16(16)
C89 C88 H88 119.4
C87 C88 H88 119.4
C88 C89 C84 117.59(15)
C88 C89 N5 123.77(15)
C84 C89 N5 118.60(15)
C91 C90 C95 117.99(16)
C91 C90 N6 124.81(16)
C95 C90 N6 117.19(15)
C90 C91 C92 120.05(18)
C90 C91 H91 120.0
C92 C91 H91 120.0
C93 C92 C91 120.89(18)
C93 C92 H92 119.6
C91 C92 H92 119.6
C92 C93 C94 119.63(18)
C92 C93 H93 120.2
C94 C93 H93 120.2
C95 C94 C93 119.24(18)
C95 C94 H94 120.4
C93 C94 H94 120.4
C94 C95 O4 118.35(16)
C94 C95 C90 122.18(17)
O4 C95 C90 119.46(16)
C97 C96 O4 118.70(16)
C97 C96 C101 121.69(17)
O4 C96 C101 119.62(15)
C96 C97 C98 119.56(18)
C96 C97 H97 120.2
C98 C97 H97 120.2
C97 C98 C99 119.81(17)
C97 C98 H98 120.1
C99 C98 H98 120.1
C98 C99 C100 120.42(18)
C98 C99 H99 119.8
C100 C99 H99 119.8
C101 C100 C99 120.30(17)
C101 C100 H100 119.9
C99 C100 H100 119.9
C100 C101 C96 118.15(15)
C100 C101 N6 124.73(15)
C96 C101 N6 117.11(15)
C107 C102 C103 118.93(14)
C107 C102 B2 121.94(14)
C103 C102 B2 118.95(14)
C104 C103 C102 119.49(15)
C104 C103 C108 120.38(14)
C102 C103 C108 120.11(14)
C103 C104 C105 122.26(15)
C103 C104 H104 118.9
C105 C104 H104 118.9
C106 C105 C104 117.60(15)
C106 C105 C111 122.97(15)
C104 C105 C111 119.27(15)
C105 C106 C107 122.15(16)
C105 C106 H106 118.9
C107 C106 H106 118.9
C106 C107 C102 119.47(15)
C106 C107 C114 119.98(15)
C102 C107 C114 120.42(14)
C109 C108 C110 110.95(15)
C109 C108 C103 113.21(14)
C110 C108 C103 110.52(15)
C109 C108 H108 107.3
C110 C108 H108 107.3
C103 C108 H108 107.3
C108 C109 H10A 109.5
C108 C109 H10B 109.5
H10A C109 H10B 109.5
C108 C109 H10C 109.5
H10A C109 H10C 109.5
H10B C109 H10C 109.5
C108 C110 H11A 109.5
C108 C110 H11B 109.5
H11A C110 H11B 109.5
C108 C110 H11C 109.5
H11A C110 H11C 109.5
H11B C110 H11C 109.5
C113 C111 C105 114.25(15)
C113 C111 C112 111.71(16)
C105 C111 C112 112.05(15)
C113 C111 H111 106.0
C105 C111 H111 106.0
C112 C111 H111 106.0
C111 C112 H11D 109.5
C111 C112 H11E 109.5
H11D C112 H11E 109.5
C111 C112 H11F 109.5
H11D C112 H11F 109.5
H11E C112 H11F 109.5
C111 C113 H11G 109.5
C111 C113 H11H 109.5
H11G C113 H11H 109.5
C111 C113 H11I 109.5
H11G C113 H11I 109.5
H11H C113 H11I 109.5
C107 C114 C65 113.15(15)
C107 C114 C58 110.80(14)
C65 C114 C58 111.32(14)
C107 C114 H114 107.1
C65 C114 H114 107.1
C58 C114 H114 107.1
C114 C65 H65A 109.5
C114 C65 H65B 109.5
H65A C65 H65B 109.5
C114 C65 H65C 109.5
H65A C65 H65C 109.5
H65B C65 H65C 109.5
C114 C58 H58A 109.5
C114 C58 H58B 109.5
H58A C58 H58B 109.5
C114 C58 H58C 109.5
H58A C58 H58C 109.5
H58B C58 H58C 109.5
C1 N1 C13 123.73(13)
C1 N1 C14 117.32(12)
C13 N1 C14 118.93(13)
C31 N2 C20 114.30(13)
C31 N2 C4 117.33(13)
C20 N2 C4 117.22(13)
C32 N3 C43 115.84(13)
C32 N3 C10 116.42(12)
C43 N3 C10 118.36(13)
C59 N4 C71 123.58(13)
C59 N4 C72 118.51(13)
C71 N4 C72 117.87(12)
C78 N5 C89 116.73(13)
C78 N5 C62 118.39(13)
C89 N5 C62 118.55(14)
C101 N6 C90 113.60(13)
C101 N6 C68 117.02(13)
C90 N6 C68 118.42(13)
C26 O1 C25 113.58(13)
C38 O2 C37 115.68(13)
C83 O3 C84 116.29(13)
C96 O4 C95 112.36(13)

loop_
_geom_bond_atom_site_label_1
_geom_bond_atom_site_label_2
_geom_bond_distance
C1 N1 1.402(2)
C1 C2 1.408(2)
C1 C6 1.414(2)
C2 C3 1.376(2)
C2 H2 0.9500
C3 C4 1.394(2)
C3 H3 0.9500
C4 C5 1.373(2)
C4 N2 1.443(2)
C5 C6 1.406(2)
C5 H5 0.9500
C6 B1 1.527(2)
B1 C8 1.522(2)
B1 C44 1.574(2)
C8 C9 1.408(2)
C8 C13 1.416(2)
C9 C10 1.372(2)
C9 H9 0.9500
C10 C11 1.395(2)
C10 N3 1.445(2)
C11 C12 1.382(2)
C11 H11 0.9500
C12 C13 1.405(2)
C12 H12 0.9500
C13 N1 1.4026(19)
C14 C15 1.379(2)
C14 C19 1.381(2)
C14 N1 1.4455(19)
C15 C16 1.388(2)
C15 H15 0.9500
C16 C17 1.379(2)
C16 H16 0.9500
C17 C18 1.381(2)
C17 H17 0.9500
C18 C19 1.386(2)
C18 H18 0.9500
C19 H19 0.9500
C20 C21 1.387(2)
C20 C25 1.391(2)
C20 N2 1.418(2)
C21 C22 1.388(3)
C21 H21 0.9500
C22 C23 1.376(3)
C22 H22 0.9500
C23 C24 1.384(3)
C23 H23 0.9500
C24 C25 1.374(2)
C24 H24 0.9500
C25 O1 1.393(2)
C26 C27 1.375(2)
C26 O1 1.389(2)
C26 C31 1.394(2)
C27 C28 1.378(3)
C27 H27 0.9500
C28 C29 1.382(3)
C28 H28 0.9500
C29 C30 1.388(2)
C29 H29 0.9500
C30 C31 1.389(2)
C30 H30 0.9500
C31 N2 1.4179(19)
C32 C33 1.385(2)
C32 C37 1.398(2)
C32 N3 1.416(2)
C33 C34 1.384(2)
C33 H33 0.9500
C34 C35 1.382(3)
C34 H34 0.9500
C35 C36 1.383(3)
C35 H35 0.9500
C36 C37 1.377(2)
C36 H36 0.9500
C37 O2 1.3868(19)
C38 C39 1.376(2)
C38 O2 1.387(2)
C38 C43 1.396(2)
C39 C40 1.382(2)
C39 H39 0.9500
C40 C41 1.380(2)
C40 H40 0.9500
C41 C42 1.389(2)
C41 H41 0.9500
C42 C43 1.385(2)
C42 H42 0.9500
C43 N3 1.422(2)
C44 C45 1.403(2)
C44 C49 1.403(2)
C45 C46 1.391(2)
C45 C50 1.526(2)
C46 C47 1.387(2)
C46 H46 0.9500
C47 C48 1.385(2)
C47 C53 1.521(2)
C48 C49 1.394(2)
C48 H48 0.9500
C49 C56 1.522(2)
C50 C52 1.516(3)
C50 C51 1.523(3)
C50 H50 1.0000
C51 H51A 0.9800
C51 H51B 0.9800
C51 H51C 0.9800
C52 H52A 0.9800
C52 H52B 0.9800
C52 H52C 0.9800
C53 C55 1.518(3)
C53 C54 1.520(3)
C53 H53 1.0000
C54 H54A 0.9800
C54 H54B 0.9800
C54 H54C 0.9800
C55 H55A 0.9800
C55 H55B 0.9800
C55 H55C 0.9800
C56 C7 1.520(2)
C56 C57 1.527(3)
C56 H56 1.0000
C57 H57A 0.9800
C57 H57B 0.9800
C57 H57C 0.9800
C7 H7A 0.9800
C7 H7B 0.9800
C7 H7C 0.9800
C59 N4 1.4017(19)
C59 C60 1.413(2)
C59 C64 1.416(2)
C60 C61 1.378(2)
C60 H60 0.9500
C61 C62 1.399(2)
C61 H61 0.9500
C62 C63 1.366(2)
C62 N5 1.448(2)
C63 C64 1.407(2)
C63 H63 0.9500
C64 B2 1.526(3)
B2 C66 1.522(2)
B2 C102 1.574(2)
C66 C67 1.408(2)
C66 C71 1.415(2)
C67 C68 1.375(2)
C67 H67 0.9500
C68 C69 1.397(2)
C68 N6 1.442(2)
C69 C70 1.373(2)
C69 H69 0.9500
C70 C71 1.412(2)
C70 H70 0.9500
C71 N4 1.402(2)
C72 C73 1.379(2)
C72 C77 1.382(2)
C72 N4 1.4454(19)
C73 C74 1.386(2)
C73 H73 0.9500
C74 C75 1.381(2)
C74 H74 0.9500
C75 C76 1.378(2)
C75 H75 0.9500
C76 C77 1.389(2)
C76 H76 0.9500
C77 H77 0.9500
C78 C79 1.388(2)
C78 C83 1.399(2)
C78 N5 1.412(2)
C79 C80 1.383(2)
C79 H79 0.9500
C80 C81 1.382(3)
C80 H80 0.9500
C81 C82 1.388(3)
C81 H81 0.9500
C82 C83 1.373(2)
C82 H82 0.9500
C83 O3 1.384(2)
C84 C85 1.378(2)
C84 O3 1.386(2)
C84 C89 1.399(2)
C85 C86 1.378(3)
C85 H85 0.9500
C86 C87 1.382(2)
C86 H86 0.9500
C87 C88 1.390(2)
C87 H87 0.9500
C88 C89 1.384(2)
C88 H88 0.9500
C89 N5 1.418(2)
C90 C91 1.386(2)
C90 C95 1.393(2)
C90 N6 1.424(2)
C91 C92 1.389(2)
C91 H91 0.9500
C92 C93 1.379(3)
C92 H92 0.9500
C93 C94 1.383(3)
C93 H93 0.9500
C94 C95 1.373(3)
C94 H94 0.9500
C95 O4 1.390(2)
C96 C97 1.373(2)
C96 O4 1.387(2)
C96 C101 1.394(2)
C97 C98 1.379(3)
C97 H97 0.9500
C98 C99 1.381(3)
C98 H98 0.9500
C99 C100 1.387(2)
C99 H99 0.9500
C100 C101 1.386(2)
C100 H100 0.9500
C101 N6 1.420(2)
C102 C107 1.401(2)
C102 C103 1.412(2)
C103 C104 1.388(2)
C103 C108 1.523(2)
C104 C105 1.389(2)
C104 H104 0.9500
C105 C106 1.385(2)
C105 C111 1.531(2)
C106 C107 1.399(2)
C106 H106 0.9500
C107 C114 1.521(2)
C108 C109 1.519(2)
C108 C110 1.521(2)
C108 H108 1.0000
C109 H10A 0.9800
C109 H10B 0.9800
C109 H10C 0.9800
C110 H11A 0.9800
C110 H11B 0.9800
C110 H11C 0.9800
C111 C113 1.489(3)
C111 C112 1.531(2)
C111 H111 1.0000
C112 H11D 0.9800
C112 H11E 0.9800
C112 H11F 0.9800
C113 H11G 0.9800
C113 H11H 0.9800
C113 H11I 0.9800
C114 C65 1.524(3)
C114 C58 1.531(2)
C114 H114 1.0000
C65 H65A 0.9800
C65 H65B 0.9800
C65 H65C 0.9800
C58 H58A 0.9800
C58 H58B 0.9800
C58 H58C 0.9800
